data_9010866
loop_
_publ_author_name
'Chon, C.-M.'
'Lee, C.-K.'
'Song, Y.'
'Kim, S. A.'

_publ_section_title
;
 Structural changes and oxidation of ferroan phlogopite with increasing
 temperature: in situ neutron powder diffraction and Fourier transform
 infrared spectroscopy
 Sample: T = 400 C
;
_journal_name_full 'Physics and Chemistry of Minerals'
_journal_page_first 289
_journal_page_last 299
_journal_paper_doi 10.1007/s00269-005-0045-y
_journal_volume 33
_journal_year 2006
_chemical_compound_source 'Quebec, Canada'
_chemical_formula_sum 'Al1.42 F0.2 Fe0.42 H1.8 K Mg2.28 O11.8 Si2.76 Ti0.12'
_chemical_name_mineral Phlogopite
_space_group_IT_number 12
_symmetry_space_group_name_Hall '-C 2y'
_symmetry_space_group_name_H-M 'C 1 2/m 1'
_cell_angle_alpha 90
_cell_angle_beta 100.093
_cell_angle_gamma 90
_cell_length_a 5.3377
_cell_length_b 9.2455
_cell_length_c 10.2729
_cell_formula_units_Z 2
_cell_volume 499.119
_database_code_amcsd 0009036
_diffrn_ambient_temperature 673.15
_exptl_crystal_density_diffrn 2.887
_cod_original_formula_sum 'K Mg2.28 Fe.42 Al1.42 Ti.12 Si2.76 O11.8 H1.8 F.2'
_cod_database_code 9010866

loop_
_space_group_symop_operation_xyz
x,y,z
1/2+x,1/2+y,z
x,-y,z
1/2+x,1/2-y,z
-x,y,-z
1/2-x,1/2+y,-z
-x,-y,-z
1/2-x,1/2-y,-z

loop_
_atom_site_label
_atom_site_fract_x
_atom_site_fract_y
_atom_site_fract_z
_atom_site_occupancy
_atom_site_U_iso_or_equiv
K 0.00000 0.50000 0.00000 1.00000 0.05573
MgM1 0.00000 0.00000 0.50000 0.76000 0.01267
FeM1 0.00000 0.00000 0.50000 0.14000 0.01267
AlM1 0.00000 0.00000 0.50000 0.06000 0.01267
TiM1 0.00000 0.00000 0.50000 0.04000 0.01267
MgM2 0.00000 0.33360 0.50000 0.76000 0.01140
FeM2 0.00000 0.33360 0.50000 0.14000 0.01140
AlM2 0.00000 0.33360 0.50000 0.06000 0.01140
TiM2 0.00000 0.33360 0.50000 0.04000 0.01140
SiT 0.07800 0.16630 0.22590 0.69000 0.01368
AlT 0.07800 0.16630 0.22590 0.31000 0.01368
O1 0.02600 0.00000 0.16400 1.00000 0.03800
O2 0.31500 0.23880 0.17340 1.00000 0.02660
O3 0.12300 0.16710 0.39090 1.00000 0.01355
O4 0.13200 0.50000 0.40010 0.90000 0.02660
H 0.09100 0.50000 0.30300 0.90000 0.17098
F 0.13200 0.50000 0.40010 0.10000 0.02660

loop_
_cod_related_entry_id
_cod_related_entry_database
_cod_related_entry_code
1 AMCSD 0009036
